data_2217432
loop_
_publ_author_name
'Qiang Wang'
'Da-Qi Wang'

_publ_section_title
;
 Aquabis(<i>o</i>-vanillinato-\k^2^<i>O</i>,<i>O</i>')nickel(II)
;
_journal_coeditor_code BV2085
_journal_issue 2
_journal_name_full 'Acta Crystallographica Section E'
_journal_page_first m298
_journal_page_last m298
_journal_paper_doi 10.1107/S1600536807068183
_journal_volume 64
_journal_year 2008
_chemical_formula_iupac '[Ni (C8 H7 O3)2 (H2 O)]'
_chemical_formula_moiety 'C16 H16 Ni O7'
_chemical_formula_sum 'C16 H16 Ni O7'
_chemical_formula_weight 379.00
_chemical_name_common
;
Aquabis(<i>o</i>-vanillinato-\k^2^<i>O</i>,<i>O</i>')nickel(II)
;
_chemical_name_systematic
;
aquabis(2-formyl-6-methoxyphenolato-\k^2^<i>O</i>,<i>O</i>')nickel(II)
;
_space_group_IT_number 14
_symmetry_cell_setting monoclinic
_symmetry_space_group_name_Hall '-P 2ybc'
_symmetry_space_group_name_H-M 'P 1 21/c 1'
_atom_sites_solution_hydrogens geom
_atom_sites_solution_primary direct
_atom_sites_solution_secondary difmap
_audit_creation_method SHELXL-97
_cell_angle_alpha 90.00
_cell_angle_beta 97.729(2)
_cell_angle_gamma 90.00
_cell_formula_units_Z 4
_cell_length_a 9.4569(14)
_cell_length_b 15.8320(19)
_cell_length_c 11.1372(18)
_cell_measurement_reflns_used 1614
_cell_measurement_temperature 298(2)
_cell_measurement_theta_max 27.735
_cell_measurement_theta_min 2.532
_cell_volume 1652.3(4)
_computing_cell_refinement 'SAINT (Siemens, 1996)'
_computing_data_collection 'SMART (Siemens, 1996)'
_computing_data_reduction 'SAINT (Siemens, 1996)'
_computing_molecular_graphics 'SHELXTL (Sheldrick, 1997)'
_computing_publication_material 'SHELXTL (Sheldrick, 1997)'
_computing_structure_refinement 'SHELXL97 (Sheldrick, 2008)'
_computing_structure_solution 'SHELXS97 (Sheldrick, 2008)'
_diffrn_ambient_temperature 298(2)
_diffrn_measured_fraction_theta_full 0.999
_diffrn_measured_fraction_theta_max 0.999
_diffrn_measurement_device_type 'Siemens SMART CCD area-detector'
_diffrn_measurement_method '\f and \w'
_diffrn_radiation_monochromator graphite
_diffrn_radiation_source 'fine-focus sealed tube'
_diffrn_radiation_type MoK\a
_diffrn_radiation_wavelength 0.71073
_diffrn_reflns_av_R_equivalents 0.0831
_diffrn_reflns_av_sigmaI/netI 0.1199
_diffrn_reflns_limit_h_max 11
_diffrn_reflns_limit_h_min -11
_diffrn_reflns_limit_k_max 18
_diffrn_reflns_limit_k_min -10
_diffrn_reflns_limit_l_max 12
_diffrn_reflns_limit_l_min -13
_diffrn_reflns_number 8178
_diffrn_reflns_theta_full 25.01
_diffrn_reflns_theta_max 25.01
_diffrn_reflns_theta_min 2.17
_diffrn_standards_number 0
_exptl_absorpt_coefficient_mu 1.208
_exptl_absorpt_correction_T_max 0.8395
_exptl_absorpt_correction_T_min 0.6246
_exptl_absorpt_correction_type multi-scan
_exptl_absorpt_process_details '(SADABS; Sheldrick, 1996)'
_exptl_crystal_colour green
_exptl_crystal_density_diffrn 1.524
_exptl_crystal_density_method 'not measured'
_exptl_crystal_description block
_exptl_crystal_F_000 784
_exptl_crystal_size_max 0.43
_exptl_crystal_size_mid 0.40
_exptl_crystal_size_min 0.15
_refine_diff_density_max 0.537
_refine_diff_density_min -1.085
_refine_ls_extinction_method none
_refine_ls_goodness_of_fit_ref 1.004
_refine_ls_hydrogen_treatment constr
_refine_ls_matrix_type full
_refine_ls_number_parameters 199
_refine_ls_number_reflns 2909
_refine_ls_number_restraints 3
_refine_ls_restrained_S_all 1.003
_refine_ls_R_factor_all 0.1378
_refine_ls_R_factor_gt 0.0615
_refine_ls_shift/su_max 0.000
_refine_ls_shift/su_mean 0.000
_refine_ls_structure_factor_coef Fsqd
_refine_ls_weighting_details 'calc w=1/[\s^2^(Fo^2^)+(0.0683P)^2^] where P=(Fo^2^+2Fc^2^)/3'
_refine_ls_weighting_scheme calc
_refine_ls_wR_factor_gt 0.1391
_refine_ls_wR_factor_ref 0.1570
_reflns_number_gt 1462
_reflns_number_total 2909
_reflns_threshold_expression I>2\s(I)
_cod_data_source_file bv2085.cif
_cod_data_source_block I
_cod_depositor_comments
;
The following automatic conversions were performed:
'_symmetry_cell_setting' value 'Monoclinic' changed to 'monoclinic'
according to '/home/saulius/struct/CIF-dictionaries/cif_core.dic'
dictionary named 'cif_core.dic' version 2.4.1 from 2010-06-29.

Automatic conversion script
Id: cif_fix_enum 1527 2010-12-29 10:47:43Z saulius 

The following automatic conversions were performed:

'_symmetry_cell_setting' value 'Monoclinic' changed to 'monoclinic'
according to /home/saulius/struct/CIF-dictionaries/cif_core.dic
dictionary named 'cif_core.dic' version 2.4.1 from 2010-06-29.

Automatic conversion script
Id: cif_fix_values 1715 2011-07-08 13:25:40Z adriana 
;
_cod_original_sg_symbol_H-M 'P 21/c'
_cod_database_code 2217432
_cod_database_fobs_code 2217432

loop_
_symmetry_equiv_pos_as_xyz
'x, y, z'
'-x, y+1/2, -z+1/2'
'-x, -y, -z'
'x, -y-1/2, z-1/2'

loop_
_atom_site_type_symbol
_atom_site_label
_atom_site_fract_x
_atom_site_fract_y
_atom_site_fract_z
_atom_site_U_iso_or_equiv
_atom_site_adp_type
_atom_site_calc_flag
_atom_site_refinement_flags
_atom_site_occupancy
Ni Ni1 0.67982(8) 0.96568(5) 0.38774(6) 0.0453(3) Uani d U 1
O O1 0.8808(4) 0.9428(2) 0.4415(3) 0.0453(3) Uani d U 1
O O2 0.6193(4) 0.8834(2) 0.4980(3) 0.0513(11) Uani d . 1
O O3 0.4899(6) 0.7887(3) 0.6400(4) 0.0692(14) Uani d . 1
O O4 0.7481(4) 1.0350(2) 0.2593(3) 0.0453(3) Uani d U 1
O O5 0.4873(4) 0.9690(2) 0.3093(3) 0.0496(11) Uani d . 1
O O6 0.2167(5) 0.9542(3) 0.2415(4) 0.0608(12) Uani d . 1
O O7 0.6836(4) 1.0859(2) 0.5067(3) 0.0453(3) Uani d U 1
H H2 0.6050 1.1043 0.4699 0.068 Uiso d R 1
H H3 0.6619 1.0821 0.5782 0.068 Uiso d R 1
C C1 0.9283(7) 0.8990(4) 0.5329(6) 0.0616(19) Uani d . 1
H H1 1.0270 0.8976 0.5528 0.074 Uiso calc R 1
C C2 0.8499(7) 0.8524(4) 0.6073(6) 0.0543(18) Uani d . 1
C C3 0.7005(7) 0.8465(4) 0.5862(6) 0.0475(16) Uani d . 1
C C4 0.6359(9) 0.7939(4) 0.6677(6) 0.0586(19) Uani d . 1
C C5 0.7127(11) 0.7527(5) 0.7618(7) 0.082(3) Uani d . 1
H H5 0.6664 0.7188 0.8126 0.098 Uiso calc R 1
C C6 0.8604(11) 0.7610(5) 0.7822(8) 0.090(3) Uani d . 1
H H6 0.9123 0.7333 0.8474 0.108 Uiso calc R 1
C C7 0.9297(9) 0.8095(5) 0.7074(7) 0.075(2) Uani d . 1
H H7 1.0285 0.8147 0.7214 0.090 Uiso calc R 1
C C8 0.4138(9) 0.7343(4) 0.7120(7) 0.093(3) Uani d . 1
H H8A 0.4531 0.6784 0.7123 0.139 Uiso calc R 1
H H8B 0.3149 0.7327 0.6783 0.139 Uiso calc R 1
H H8C 0.4225 0.7554 0.7935 0.139 Uiso calc R 1
C C9 0.6688(7) 1.0686(4) 0.1745(5) 0.0551(17) Uani d . 1
H H9 0.7142 1.1025 0.1231 0.066 Uiso calc R 1
C C10 0.5204(7) 1.0624(4) 0.1462(5) 0.0465(16) Uani d . 1
C C11 0.4375(7) 1.0112(3) 0.2125(5) 0.0419(15) Uani d . 1
C C12 0.2881(7) 1.0062(4) 0.1720(6) 0.0490(16) Uani d . 1
C C13 0.2275(8) 1.0497(4) 0.0718(6) 0.0614(19) Uani d . 1
H H13 0.1302 1.0444 0.0462 0.074 Uiso calc R 1
C C14 0.3087(9) 1.1010(4) 0.0087(6) 0.071(2) Uani d . 1
H H14 0.2659 1.1308 -0.0585 0.086 Uiso calc R 1
C C15 0.4511(9) 1.1083(4) 0.0442(6) 0.064(2) Uani d . 1
H H15 0.5047 1.1438 0.0014 0.077 Uiso calc R 1
C C16 0.0696(7) 0.9382(5) 0.2025(7) 0.088(3) Uani d . 1
H H16A 0.0191 0.9909 0.1918 0.132 Uiso calc R 1
H H16B 0.0309 0.9050 0.2625 0.132 Uiso calc R 1
H H16C 0.0594 0.9081 0.1271 0.132 Uiso calc R 1

loop_
_atom_site_aniso_label
_atom_site_aniso_U_11
_atom_site_aniso_U_22
_atom_site_aniso_U_33
_atom_site_aniso_U_12
_atom_site_aniso_U_13
_atom_site_aniso_U_23
Ni1 0.0487(5) 0.0459(5) 0.0406(5) -0.0023(4) 0.0037(3) 0.0054(4)
O1 0.0487(5) 0.0459(5) 0.0406(5) -0.0023(4) 0.0037(3) 0.0054(4)
O2 0.058(3) 0.050(2) 0.044(3) 0.012(2) -0.001(2) 0.014(2)
O3 0.092(4) 0.050(3) 0.069(3) -0.006(3) 0.026(3) 0.013(2)
O4 0.0487(5) 0.0459(5) 0.0406(5) -0.0023(4) 0.0037(3) 0.0054(4)
O5 0.055(3) 0.048(2) 0.045(2) -0.005(2) 0.003(2) 0.012(2)
O6 0.051(3) 0.074(3) 0.055(3) -0.011(3) 0.001(2) 0.005(2)
O7 0.0487(5) 0.0459(5) 0.0406(5) -0.0023(4) 0.0037(3) 0.0054(4)
C1 0.054(5) 0.065(5) 0.060(5) 0.010(4) -0.013(4) 0.001(4)
C2 0.062(5) 0.048(4) 0.052(4) 0.018(4) 0.002(4) 0.002(3)
C3 0.063(5) 0.039(4) 0.041(4) 0.010(3) 0.010(4) -0.007(3)
C4 0.091(6) 0.040(4) 0.046(4) 0.008(4) 0.014(4) 0.001(3)
C5 0.135(8) 0.061(5) 0.052(5) 0.020(5) 0.017(5) 0.013(4)
C6 0.113(8) 0.075(6) 0.080(6) 0.036(6) 0.008(6) 0.004(5)
C7 0.075(6) 0.083(6) 0.063(5) 0.023(5) -0.008(4) 0.007(5)
C8 0.137(8) 0.058(5) 0.094(6) -0.015(5) 0.051(6) 0.007(4)
C9 0.059(5) 0.057(4) 0.049(4) -0.004(4) 0.007(4) 0.006(3)
C10 0.059(5) 0.040(3) 0.039(4) 0.004(3) 0.001(3) 0.005(3)
C11 0.056(5) 0.034(3) 0.034(4) 0.002(3) 0.000(3) -0.003(3)
C12 0.056(5) 0.045(4) 0.046(4) 0.000(3) 0.003(4) -0.002(3)
C13 0.068(5) 0.068(5) 0.045(4) 0.009(4) -0.005(4) 0.009(4)
C14 0.090(6) 0.063(5) 0.055(5) 0.007(5) -0.015(4) 0.011(4)
C15 0.092(6) 0.052(4) 0.047(4) -0.008(4) 0.008(4) 0.004(3)
C16 0.047(5) 0.122(7) 0.092(6) -0.008(5) 0.001(4) 0.012(5)

loop_
_atom_type_symbol
_atom_type_description
_atom_type_scat_dispersion_real
_atom_type_scat_dispersion_imag
_atom_type_scat_source
C C 0.0033 0.0016 'International Tables Vol C Tables 4.2.6.8 and 6.1.1.4'
H H 0.0000 0.0000 'International Tables Vol C Tables 4.2.6.8 and 6.1.1.4'
O O 0.0106 0.0060 'International Tables Vol C Tables 4.2.6.8 and 6.1.1.4'
Ni Ni 0.3393 1.1124 'International Tables Vol C Tables 4.2.6.8 and 6.1.1.4'

loop_
_geom_angle_atom_site_label_1
_geom_angle_atom_site_label_2
_geom_angle_atom_site_label_3
_geom_angle
O5 Ni1 O2 87.93(16)
O5 Ni1 O1 167.31(16)
O2 Ni1 O1 92.25(16)
O5 Ni1 O4 92.17(16)
O2 Ni1 O4 171.17(16)
O1 Ni1 O4 85.73(16)
O5 Ni1 O7 100.30(15)
O2 Ni1 O7 99.99(14)
O1 Ni1 O7 92.17(14)
O4 Ni1 O7 88.68(14)
C1 O1 Ni1 125.2(4)
C3 O2 Ni1 126.1(4)
C4 O3 C8 118.3(6)
C9 O4 Ni1 124.3(4)
C11 O5 Ni1 127.5(4)
C12 O6 C16 118.1(5)
Ni1 O7 H2 93.5
Ni1 O7 H3 119.4
H2 O7 H3 99.8
O1 C1 C2 127.6(6)
O1 C1 H1 116.2
C2 C1 H1 116.2
C1 C2 C3 122.6(6)
C1 C2 C7 116.6(7)
C3 C2 C7 120.8(7)
O2 C3 C2 125.1(6)
O2 C3 C4 118.8(6)
C2 C3 C4 116.1(6)
C5 C4 O3 124.0(7)
C5 C4 C3 122.7(8)
O3 C4 C3 113.2(6)
C4 C5 C6 120.0(8)
C4 C5 H5 120.0
C6 C5 H5 120.0
C7 C6 C5 120.6(8)
C7 C6 H6 119.7
C5 C6 H6 119.7
C6 C7 C2 119.8(8)
C6 C7 H7 120.1
C2 C7 H7 120.1
O3 C8 H8A 109.5
O3 C8 H8B 109.5
H8A C8 H8B 109.5
O3 C8 H8C 109.5
H8A C8 H8C 109.5
H8B C8 H8C 109.5
O4 C9 C10 128.7(6)
O4 C9 H9 115.7
C10 C9 H9 115.7
C9 C10 C11 122.4(6)
C9 C10 C15 118.8(6)
C11 C10 C15 118.8(6)
O5 C11 C10 124.5(6)
O5 C11 C12 117.7(5)
C10 C11 C12 117.8(6)
O6 C12 C13 125.4(6)
O6 C12 C11 113.5(5)
C13 C12 C11 121.2(6)
C12 C13 C14 120.8(7)
C12 C13 H13 119.6
C14 C13 H13 119.6
C15 C14 C13 120.2(7)
C15 C14 H14 119.9
C13 C14 H14 119.9
C14 C15 C10 121.2(6)
C14 C15 H15 119.4
C10 C15 H15 119.4
O6 C16 H16A 109.5
O6 C16 H16B 109.5
H16A C16 H16B 109.5
O6 C16 H16C 109.5
H16A C16 H16C 109.5
H16B C16 H16C 109.5

loop_
_geom_bond_atom_site_label_1
_geom_bond_atom_site_label_2
_geom_bond_distance
Ni1 O5 1.912(4)
Ni1 O2 1.929(4)
Ni1 O1 1.949(4)
Ni1 O4 1.978(4)
Ni1 O7 2.316(3)
O1 C1 1.263(7)
O2 C3 1.301(7)
O3 C4 1.377(8)
O3 C8 1.434(7)
O4 C9 1.244(6)
O5 C11 1.302(6)
O6 C12 1.369(7)
O6 C16 1.423(7)
O7 H2 0.8502
O7 H3 0.8502
C1 C2 1.395(9)
C1 H1 0.9300
C2 C3 1.404(8)
C2 C7 1.431(9)
C3 C4 1.428(8)
C4 C5 1.359(9)
C5 C6 1.391(10)
C5 H5 0.9300
C6 C7 1.364(10)
C6 H6 0.9300
C7 H7 0.9300
C8 H8A 0.9600
C8 H8B 0.9600
C8 H8C 0.9600
C9 C10 1.400(8)
C9 H9 0.9300
C10 C11 1.405(8)
C10 C15 1.431(8)
C11 C12 1.426(8)
C12 C13 1.370(8)
C13 C14 1.375(9)
C13 H13 0.9300
C14 C15 1.357(9)
C14 H14 0.9300
C15 H15 0.9300
C16 H16A 0.9600
C16 H16B 0.9600
C16 H16C 0.9600

loop_
_geom_hbond_atom_site_label_D
_geom_hbond_atom_site_label_H
_geom_hbond_atom_site_label_A
_geom_hbond_site_symmetry_A
_geom_hbond_distance_DH
_geom_hbond_distance_HA
_geom_hbond_distance_DA
_geom_hbond_angle_DHA
O7 H2 O2 3_676 0.85 2.21 2.899(5) 138.5
O7 H2 O3 3_676 0.85 2.21 2.929(6) 142.6
O7 H3 O5 3_676 0.85 2.17 2.907(5) 145.7
O7 H3 O6 3_676 0.85 2.25 2.906(5) 134.0
